data_2213033
loop_
_publ_author_name
'Shyamaprosad Goswami'
'Annada C. Maity'
'Santiago Garc\'ia-Granda'
'Laura Torre-Fern\'andez'

_publ_section_title
;
 3-Methylquinoxaline-2-carbonitrile
;
_journal_coeditor_code SU2008
_journal_issue 4
_journal_name_full 'Acta Crystallographica Section E'
_journal_page_first o1741
_journal_page_last o1742
_journal_paper_doi 10.1107/S1600536807010537
_journal_volume 63
_journal_year 2007
_chemical_formula_iupac 'C10 H7 N3'
_chemical_formula_moiety 'C10 H7 N3'
_chemical_formula_sum 'C10 H7 N3'
_chemical_formula_weight 169.19
_chemical_name_systematic
;
3-Methylquinoxaline-2-carbonitrile
;
_space_group_IT_number 2
_symmetry_cell_setting triclinic
_symmetry_space_group_name_Hall '-P 1'
_symmetry_space_group_name_H-M 'P -1'
_atom_sites_solution_hydrogens geom
_atom_sites_solution_primary direct
_atom_sites_solution_secondary difmap
_cell_angle_alpha 72.37(4)
_cell_angle_beta 71.82(3)
_cell_angle_gamma 64.29(3)
_cell_formula_units_Z 2
_cell_length_a 6.869(2)
_cell_length_b 7.417(3)
_cell_length_c 9.879(5)
_cell_measurement_reflns_used 1572
_cell_measurement_temperature 293(2)
_cell_measurement_theta_max 32.1358
_cell_measurement_theta_min 3.1041
_cell_volume 422.5(3)
_computing_cell_refinement 'CrysAlis RED (Oxford Diffraction, 2006)'
_computing_data_collection 'CrysAlis CCD (Oxford Diffraction, 2006)'
_computing_data_reduction 'CrysAlis RED'
_computing_molecular_graphics 'ORTEP-3 (Farrugia, 1997)'
_computing_publication_material 'WinGX (Farrugia, 1999)'
_computing_structure_refinement 'SHELXL97 (Sheldrick, 1997)'
_computing_structure_solution 'SIR2004 (Burla <i>et al.</i>,  2005)'
_diffrn_ambient_temperature 293(2)
_diffrn_detector_area_resol_mean 16.0827
_diffrn_measured_fraction_theta_full 0.999
_diffrn_measured_fraction_theta_max 0.921
_diffrn_measurement_device_type 'Oxford Diffraction Model?? CCD'
_diffrn_measurement_method \w
_diffrn_radiation_monochromator graphite
_diffrn_radiation_source 'Enhance (Mo) X-ray Source'
_diffrn_radiation_type MoK\a
_diffrn_radiation_wavelength 0.71073
_diffrn_reflns_av_R_equivalents 0.0411
_diffrn_reflns_av_sigmaI/netI 0.1419
_diffrn_reflns_limit_h_max 9
_diffrn_reflns_limit_h_min -10
_diffrn_reflns_limit_k_max 10
_diffrn_reflns_limit_k_min -10
_diffrn_reflns_limit_l_max 14
_diffrn_reflns_limit_l_min -14
_diffrn_reflns_number 8147
_diffrn_reflns_theta_full 25.00
_diffrn_reflns_theta_max 32.13
_diffrn_reflns_theta_min 3.11
_diffrn_standards_decay_% 0
_diffrn_standards_number 0
_exptl_absorpt_coefficient_mu 0.084
_exptl_absorpt_correction_T_max 0.997
_exptl_absorpt_correction_T_min 0.993
_exptl_absorpt_correction_type analytical
_exptl_absorpt_process_details '(CrysAlis RED; Oxford Diffraction, 2006)'
_exptl_crystal_colour Yellow
_exptl_crystal_density_diffrn 1.330
_exptl_crystal_density_method 'not measured'
_exptl_crystal_description Prism
_exptl_crystal_F_000 176
_exptl_crystal_size_max 0.10
_exptl_crystal_size_mid 0.01
_exptl_crystal_size_min 0.01
_refine_diff_density_max 0.174
_refine_diff_density_min -0.164
_refine_ls_extinction_expression Fc^*^=kFc[1+0.001xFc^2^\l^3^/sin(2\q)]^-1/4^
_refine_ls_extinction_method none
_refine_ls_goodness_of_fit_ref 0.823
_refine_ls_hydrogen_treatment constr
_refine_ls_matrix_type full
_refine_ls_number_parameters 118
_refine_ls_number_reflns 8147
_refine_ls_number_restraints 0
_refine_ls_restrained_S_all 0.823
_refine_ls_R_factor_all 0.1412
_refine_ls_R_factor_gt 0.0479
_refine_ls_shift/su_max 0.000
_refine_ls_shift/su_mean 0.000
_refine_ls_structure_factor_coef Fsqd
_refine_ls_weighting_details 'w=1/[\s^2^(Fo^2^)+(0.0679P)^2^+0.2503P] where P=(Fo^2^+2Fc^2^)/3'
_refine_ls_weighting_scheme calc
_refine_ls_wR_factor_gt 0.1044
_refine_ls_wR_factor_ref 0.1240
_reflns_number_gt 2753
_reflns_number_total 2969
_reflns_threshold_expression I>2\s(I)
_cod_data_source_file su2008.cif
_cod_data_source_block 3
_cod_database_code 2213033
_cod_database_fobs_code 2213033

loop_
_symmetry_equiv_pos_as_xyz
'x, y, z'
'-x, -y, -z'

loop_
_atom_site_type_symbol
_atom_site_label
_atom_site_fract_x
_atom_site_fract_y
_atom_site_fract_z
_atom_site_U_iso_or_equiv
_atom_site_adp_type
_atom_site_calc_flag
_atom_site_refinement_flags
_atom_site_occupancy
N N1 0.42655(13) 0.26356(11) 0.52161(9) 0.0464(2) Uani d . 1
N N2 0.09803(12) 0.23709(11) 0.42293(8) 0.0470(2) Uani d . 1
C C8 0.28032(17) 0.25762(14) 0.33625(10) 0.0446(3) Uani d . 1
C C6 0.07313(16) 0.23208(13) 0.56572(10) 0.0417(3) Uani d . 1
C C1 -0.11807(17) 0.21306(14) 0.66428(11) 0.0527(3) Uani d . 1
H H1 -0.2275 0.2056 0.6321 0.063 Uiso calc R 1
C C5 0.23836(17) 0.24272(13) 0.61560(10) 0.0417(3) Uani d . 1
C C9 0.64517(16) 0.30293(15) 0.27669(10) 0.0596(3) Uani d . 1
H H9A 0.7389 0.3112 0.3273 0.089 Uiso calc R 1
H H9B 0.5987 0.4269 0.2069 0.089 Uiso calc R 1
H H9C 0.7253 0.1898 0.2276 0.089 Uiso calc R 1
C C7 0.44581(16) 0.27291(13) 0.38361(10) 0.0430(3) Uani d . 1
C C2 -0.14095(19) 0.20578(15) 0.80703(12) 0.0598(3) Uani d . 1
H H2 -0.2673 0.1935 0.8728 0.072 Uiso calc R 1
C C4 0.20905(18) 0.23444(14) 0.76361(10) 0.0540(3) Uani d . 1
H H4 0.3167 0.2412 0.7981 0.065 Uiso calc R 1
C C3 0.0224(2) 0.21649(15) 0.85687(12) 0.0607(3) Uani d . 1
H H3 0.0031 0.2113 0.9552 0.073 Uiso calc R 1
C C10 0.30733(18) 0.26221(16) 0.18420(13) 0.0579(3) Uani d . 1
N N3 0.33425(17) 0.26415(16) 0.06474(11) 0.0878(4) Uani d . 1

loop_
_atom_site_aniso_label
_atom_site_aniso_U_11
_atom_site_aniso_U_22
_atom_site_aniso_U_33
_atom_site_aniso_U_12
_atom_site_aniso_U_13
_atom_site_aniso_U_23
N1 0.0484(5) 0.0479(5) 0.0491(6) -0.0214(4) -0.0164(4) -0.0063(4)
N2 0.0458(6) 0.0515(5) 0.0482(6) -0.0189(4) -0.0132(4) -0.0115(4)
C8 0.0484(7) 0.0480(6) 0.0404(7) -0.0177(5) -0.0143(5) -0.0082(4)
C6 0.0412(7) 0.0415(6) 0.0444(7) -0.0147(5) -0.0121(5) -0.0089(4)
C1 0.0469(7) 0.0619(7) 0.0535(7) -0.0241(6) -0.0097(5) -0.0122(5)
C5 0.0447(7) 0.0403(6) 0.0424(7) -0.0154(5) -0.0136(5) -0.0074(4)
C9 0.0527(7) 0.0639(8) 0.0645(8) -0.0269(6) -0.0136(6) -0.0069(6)
C7 0.0424(6) 0.0435(6) 0.0456(7) -0.0168(5) -0.0141(5) -0.0059(5)
C2 0.0535(7) 0.0617(7) 0.0546(8) -0.0203(6) -0.0023(6) -0.0095(5)
C4 0.0656(8) 0.0577(7) 0.0471(7) -0.0258(6) -0.0232(6) -0.0060(5)
C3 0.0743(8) 0.0656(8) 0.0419(6) -0.0274(7) -0.0119(6) -0.0086(5)
C10 0.0539(8) 0.0737(8) 0.0514(8) -0.0253(6) -0.0121(6) -0.0161(6)
N3 0.0904(8) 0.1267(10) 0.0562(7) -0.0429(7) -0.0141(6) -0.0295(6)

loop_
_atom_type_symbol
_atom_type_description
_atom_type_scat_dispersion_real
_atom_type_scat_dispersion_imag
_atom_type_scat_source
C C 0.0033 0.0016 'International Tables Vol C Tables 4.2.6.8 and 6.1.1.4'
H H 0.0000 0.0000 'International Tables Vol C Tables 4.2.6.8 and 6.1.1.4'
N N 0.0061 0.0033 'International Tables Vol C Tables 4.2.6.8 and 6.1.1.4'

loop_
_geom_angle_atom_site_label_1
_geom_angle_atom_site_label_2
_geom_angle_atom_site_label_3
_geom_angle
_geom_angle_publ_flag
C7 N1 C5 117.17(9) no
C8 N2 C6 116.08(10) no
N2 C8 C7 124.16(9) ?
N2 C8 C10 116.11(11) ?
C7 C8 C10 119.73(9) ?
N2 C6 C1 119.32(11) ?
N2 C6 C5 120.63(9) ?
C1 C6 C5 120.05(10) ?
C2 C1 C6 119.08(11) ?
C2 C1 H1 120.5 ?
C6 C1 H1 120.5 ?
N1 C5 C4 119.30(11) ?
N1 C5 C6 121.47(9) ?
C4 C5 C6 119.23(10) ?
C7 C9 H9A 109.5 ?
C7 C9 H9B 109.5 ?
H9A C9 H9B 109.5 ?
C7 C9 H9C 109.5 ?
H9A C9 H9C 109.5 ?
H9B C9 H9C 109.5 ?
N1 C7 C8 120.46(9) ?
N1 C7 C9 118.84(11) ?
C8 C7 C9 120.70(9) ?
C1 C2 C3 121.03(11) ?
C1 C2 H2 119.5 ?
C3 C2 H2 119.5 ?
C3 C4 C5 119.67(12) ?
C3 C4 H4 120.2 ?
C5 C4 H4 120.2 ?
C4 C3 C2 120.94(11) ?
C4 C3 H3 119.5 ?
C2 C3 H3 119.5 ?
N3 C10 C8 178.22(13) no

loop_
_geom_bond_atom_site_label_1
_geom_bond_atom_site_label_2
_geom_bond_distance
_geom_bond_publ_flag
N1 C7 1.3110(13) no
N1 C5 1.3765(12) no
N2 C8 1.3198(12) no
N2 C6 1.3579(13) no
C8 C7 1.4142(14) ?
C8 C10 1.4466(16) ?
C6 C1 1.4045(14) ?
C6 C5 1.4097(13) ?
C1 C2 1.3562(15) ?
C1 H1 0.9300 ?
C5 C4 1.3982(14) ?
C9 C7 1.5034(13) no
C9 H9A 0.9600 ?
C9 H9B 0.9600 ?
C9 H9C 0.9600 ?
C2 C3 1.3977(16) ?
C2 H2 0.9300 ?
C4 C3 1.3590(14) ?
C4 H4 0.9300 ?
C3 H3 0.9300 ?
C10 N3 1.1327(13) ?

loop_
_geom_hbond_atom_site_label_D
_geom_hbond_atom_site_label_H
_geom_hbond_atom_site_label_A
_geom_hbond_site_symmetry_A
_geom_hbond_distance_DH
_geom_hbond_distance_HA
_geom_hbond_distance_DA
_geom_hbond_angle_DHA
_geom_hbond_publ_flag
C1 H1 N1 1_455 0.93 2.736 3.651(4) 169 yes
C9 H9A N2 1_655 0.96 2.692 3.616(4) 162 yes
C2 H2 N3 1_456 0.93 2.730 3.639(4) 163 yes
C4 H4 N3 1_556 0.93 2.724 3.435(2) 133 yes
C3 H3 N3 1_556 0.93 3.000 3.574(2) 120 yes

loop_
_geom_torsion_atom_site_label_1
_geom_torsion_atom_site_label_2
_geom_torsion_atom_site_label_3
_geom_torsion_atom_site_label_4
_geom_torsion
C6 N2 C8 C7 0.37(13)
C6 N2 C8 C10 179.78(8)
C8 N2 C6 C1 179.23(9)
C8 N2 C6 C5 -1.72(12)
N2 C6 C1 C2 179.25(9)
C5 C6 C1 C2 0.19(14)
C7 N1 C5 C4 -179.26(9)
C7 N1 C5 C6 -0.07(12)
N2 C6 C5 N1 1.65(13)
C1 C6 C5 N1 -179.30(9)
N2 C6 C5 C4 -179.15(8)
C1 C6 C5 C4 -0.10(13)
C5 N1 C7 C8 -1.28(12)
C5 N1 C7 C9 177.92(8)
N2 C8 C7 N1 1.20(14)
C10 C8 C7 N1 -178.18(9)
N2 C8 C7 C9 -177.98(9)
C10 C8 C7 C9 2.64(13)
C6 C1 C2 C3 -0.13(15)
N1 C5 C4 C3 179.16(9)
C6 C5 C4 C3 -0.05(14)
C5 C4 C3 C2 0.12(15)
C1 C2 C3 C4 -0.03(16)

loop_
_cod_related_entry_id
_cod_related_entry_database
_cod_related_entry_code
1 ChemSpider 519862
